data_7015149
loop_
_publ_author_name
'Bulak, Ece'
'Varnali, Tereza'
'Schwederski, Brigitte'
'Sarkar, Biprajit'
'Hartenbach, Ingo'
'Fiedler, Jan'
'Kaim, Wolfgang'

_publ_section_title
;
 2,3-Bis(1-methylimidazol-2-yl)quinoxaline (bmiq), a new ligand with
 decoupled electron transfer and metal coordination sites: the very
 different redox behaviour of isoelectronic complexes with [PtCl2] and
 [AuCl2]+.
;
_journal_issue 12
_journal_name_full 'Dalton transactions (Cambridge, England : 2003)'
_journal_page_first 2757
_journal_page_last 2763
_journal_paper_doi 10.1039/c0dt01282c
_journal_volume 40
_journal_year 2011
_chemical_formula_sum 'C16 H14 N6'
_chemical_formula_weight 290.33
_chemical_name_systematic
;
?
;
_space_group_IT_number 14
_symmetry_cell_setting monoclinic
_symmetry_space_group_name_Hall '-P 2yn'
_symmetry_space_group_name_H-M 'P 1 21/n 1'
_atom_sites_solution_hydrogens geom
_atom_sites_solution_primary direct
_atom_sites_solution_secondary difmap
_audit_creation_method SHELXL-97
_cell_angle_alpha 90.00
_cell_angle_beta 105.664(3)
_cell_angle_gamma 90.00
_cell_formula_units_Z 4
_cell_length_a 9.0875(5)
_cell_length_b 10.3843(7)
_cell_length_c 14.7640(8)
_cell_measurement_reflns_used 14628
_cell_measurement_temperature 100(1)
_cell_measurement_theta_max 28.28
_cell_measurement_theta_min 1.02
_cell_volume 1341.50(14)
_computing_cell_refinement 'DENZO (W. Minor & Z. Otwinowski)'
_computing_data_collection 'Nonius Collect software'
_computing_data_reduction 'DENZO & SCALEPACK (W. Minor & Z. Otwinowski)'
_computing_structure_refinement 'SHELXL-97 (Sheldrick, 1997)'
_computing_structure_solution 'SHELXS-97 (Sheldrick, 1990)'
_diffrn_ambient_temperature 100(1)
_diffrn_measured_fraction_theta_full 0.973
_diffrn_measured_fraction_theta_max 0.973
_diffrn_measurement_device_type 'Nonius Kappa-CCD'
_diffrn_measurement_method 'four-circle, ccd detector'
_diffrn_radiation_monochromator graphite
_diffrn_radiation_source 'fine-focus sealed tube'
_diffrn_radiation_type MoK\a
_diffrn_radiation_wavelength 0.71073
_diffrn_reflns_av_R_equivalents 0.1049
_diffrn_reflns_av_sigmaI/netI 0.0741
_diffrn_reflns_limit_h_max 12
_diffrn_reflns_limit_h_min -11
_diffrn_reflns_limit_k_max 13
_diffrn_reflns_limit_k_min -12
_diffrn_reflns_limit_l_max 19
_diffrn_reflns_limit_l_min -18
_diffrn_reflns_number 10900
_diffrn_reflns_theta_full 28.27
_diffrn_reflns_theta_max 28.27
_diffrn_reflns_theta_min 5.59
_exptl_absorpt_coefficient_mu 0.093
_exptl_absorpt_correction_T_max 0.9119
_exptl_absorpt_correction_T_min 0.7316
_exptl_absorpt_correction_type numerical
_exptl_absorpt_process_details 'X-Shape (Stoe & Cie), HABITUS (W. Herrendorf)'
_exptl_crystal_colour colourless
_exptl_crystal_density_diffrn 1.438
_exptl_crystal_density_method 'not measured'
_exptl_crystal_description lath-shaped
_exptl_crystal_F_000 608
_exptl_crystal_size_max 0.098
_exptl_crystal_size_mid 0.067
_exptl_crystal_size_min 0.059
_refine_diff_density_max 0.382
_refine_diff_density_min -0.343
_refine_diff_density_rms 0.070
_refine_ls_extinction_coef 0.017(5)
_refine_ls_extinction_expression Fc^*^=kFc[1+0.001xFc^2^\l^3^/sin(2\q)]^-1/4^
_refine_ls_extinction_method SHELXL
_refine_ls_goodness_of_fit_ref 1.079
_refine_ls_hydrogen_treatment mixed
_refine_ls_matrix_type full
_refine_ls_number_parameters 256
_refine_ls_number_reflns 3226
_refine_ls_number_restraints 0
_refine_ls_restrained_S_all 1.079
_refine_ls_R_factor_all 0.0896
_refine_ls_R_factor_gt 0.0634
_refine_ls_shift/su_max 0.001
_refine_ls_shift/su_mean 0.000
_refine_ls_structure_factor_coef Fsqd
_refine_ls_weighting_details 'calc w=1/[\s^2^(Fo^2^)+(0.0653P)^2^+1.1386P] where P=(Fo^2^+2Fc^2^)/3'
_refine_ls_weighting_scheme calc
_refine_ls_wR_factor_gt 0.1458
_refine_ls_wR_factor_ref 0.1626
_reflns_number_gt 2420
_reflns_number_total 3226
_reflns_threshold_expression >2sigma(I)
_cod_data_source_file c0dt01282c.txt
_cod_data_source_block c:\crystal\x-red32\ebokt07
_cod_original_sg_symbol_H-M P21/n
_cod_database_code 7015149

loop_
_symmetry_equiv_pos_as_xyz
'x, y, z'
'-x+1/2, y+1/2, -z+1/2'
'-x, -y, -z'
'x-1/2, -y-1/2, z-1/2'

loop_
_atom_site_label
_atom_site_type_symbol
_atom_site_fract_x
_atom_site_fract_y
_atom_site_fract_z
_atom_site_U_iso_or_equiv
_atom_site_adp_type
_atom_site_occupancy
_atom_site_symmetry_multiplicity
_atom_site_calc_flag
_atom_site_refinement_flags
_atom_site_disorder_assembly
_atom_site_disorder_group
N1 N 1.1808(2) 0.99498(19) 0.33267(12) 0.0178(4) Uani 1 1 d . . .
N2 N 1.01346(19) 0.87573(18) 0.38089(11) 0.0150(4) Uani 1 1 d . . .
C1 C 1.0546(2) 0.9258(2) 0.30585(13) 0.0136(4) Uani 1 1 d . . .
C2 C 1.1204(2) 0.9174(2) 0.46007(14) 0.0175(4) Uani 1 1 d . . .
H2 H 1.114(3) 0.893(3) 0.5230(19) 0.022(7) Uiso 1 1 d . . .
C3 C 1.2219(2) 0.9899(2) 0.42946(15) 0.0191(5) Uani 1 1 d . . .
H3 H 1.311(4) 1.035(3) 0.469(2) 0.036(8) Uiso 1 1 d . . .
C4 C 0.8856(2) 0.7914(2) 0.38175(15) 0.0182(5) Uani 1 1 d . . .
H4A H 0.918(3) 0.725(3) 0.4263(17) 0.013(6) Uiso 1 1 d . . .
H4B H 0.811(3) 0.842(3) 0.3967(18) 0.019(6) Uiso 1 1 d . . .
H4C H 0.844(3) 0.751(3) 0.3189(19) 0.024(7) Uiso 1 1 d . . .
C5 C 0.9710(2) 0.9072(2) 0.20549(14) 0.0142(4) Uani 1 1 d . . .
N3 N 0.7569(2) 1.06618(19) 0.29531(12) 0.0171(4) Uani 1 1 d . . .
N4 N 0.56699(19) 0.94022(19) 0.21606(12) 0.0155(4) Uani 1 1 d . . .
C6 C 0.7148(2) 0.9789(2) 0.22767(14) 0.0140(4) Uani 1 1 d . . .
C7 C 0.6298(2) 1.0837(2) 0.32801(15) 0.0186(5) Uani 1 1 d . . .
H7 H 0.636(3) 1.139(3) 0.380(2) 0.031(8) Uiso 1 1 d . . .
C8 C 0.5123(2) 1.0074(2) 0.28068(14) 0.0185(5) Uani 1 1 d . . .
H8 H 0.410(3) 0.997(3) 0.2875(19) 0.029(7) Uiso 1 1 d . . .
C9 C 0.4799(3) 0.8409(2) 0.15339(16) 0.0211(5) Uani 1 1 d . . .
H9A H 0.533(3) 0.760(3) 0.1595(17) 0.013(6) Uiso 1 1 d . . .
H9B H 0.384(4) 0.824(3) 0.172(2) 0.030(8) Uiso 1 1 d . . .
H9C H 0.453(3) 0.870(3) 0.0902(19) 0.021(7) Uiso 1 1 d . . .
C10 C 0.8102(2) 0.9322(2) 0.16843(14) 0.0141(4) Uani 1 1 d . . .
N5 N 0.74019(19) 0.91844(18) 0.07805(12) 0.0151(4) Uani 1 1 d . . .
N6 N 1.05589(19) 0.86884(18) 0.15039(12) 0.0147(4) Uani 1 1 d . . .
C11 C 0.8259(2) 0.8794(2) 0.02044(13) 0.0141(4) Uani 1 1 d . . .
C12 C 0.7563(2) 0.8652(2) -0.07700(14) 0.0162(4) Uani 1 1 d . . .
H12 H 0.647(3) 0.889(3) -0.0985(19) 0.027(7) Uiso 1 1 d . . .
C13 C 0.8404(2) 0.8260(2) -0.13575(15) 0.0178(4) Uani 1 1 d . . .
H13 H 0.794(3) 0.812(3) -0.2037(18) 0.019(6) Uiso 1 1 d . . .
C15 C 1.0697(2) 0.8138(2) -0.00539(15) 0.0177(4) Uani 1 1 d . . .
H15 H 1.180(4) 0.796(3) 0.019(2) 0.031(8) Uiso 1 1 d . . .
C14 C 0.9988(2) 0.7995(2) -0.09953(15) 0.0183(5) Uani 1 1 d . . .
H14 H 1.052(3) 0.765(3) -0.1393(19) 0.025(7) Uiso 1 1 d . . .
C16 C 0.9848(2) 0.8550(2) 0.05669(14) 0.0140(4) Uani 1 1 d . . .

loop_
_atom_site_aniso_label
_atom_site_aniso_U_11
_atom_site_aniso_U_22
_atom_site_aniso_U_33
_atom_site_aniso_U_23
_atom_site_aniso_U_13
_atom_site_aniso_U_12
N1 0.0119(8) 0.0252(10) 0.0166(8) -0.0010(7) 0.0044(6) -0.0023(7)
N2 0.0109(8) 0.0216(9) 0.0128(8) -0.0001(7) 0.0039(6) -0.0002(7)
C1 0.0094(8) 0.0179(10) 0.0137(9) 0.0012(7) 0.0035(7) 0.0017(7)
C2 0.0131(9) 0.0252(12) 0.0144(9) -0.0027(8) 0.0039(8) 0.0017(8)
C3 0.0143(9) 0.0251(12) 0.0173(10) -0.0036(8) 0.0030(8) -0.0008(8)
C4 0.0132(10) 0.0242(12) 0.0180(10) 0.0016(9) 0.0057(8) -0.0016(9)
C5 0.0104(9) 0.0181(11) 0.0139(9) 0.0006(7) 0.0030(7) -0.0007(7)
N3 0.0137(8) 0.0217(10) 0.0162(8) -0.0001(7) 0.0046(7) 0.0009(7)
N4 0.0086(8) 0.0246(10) 0.0143(8) 0.0005(7) 0.0046(6) -0.0001(7)
C6 0.0085(8) 0.0182(10) 0.0154(9) 0.0021(8) 0.0033(7) 0.0001(7)
C7 0.0165(10) 0.0231(12) 0.0169(9) 0.0002(8) 0.0059(8) 0.0067(8)
C8 0.0138(9) 0.0265(12) 0.0165(9) 0.0027(8) 0.0066(8) 0.0066(8)
C9 0.0128(9) 0.0309(14) 0.0200(10) -0.0035(9) 0.0047(8) -0.0056(9)
C10 0.0104(9) 0.0158(10) 0.0164(9) 0.0013(7) 0.0043(7) 0.0003(7)
N5 0.0117(8) 0.0191(9) 0.0150(8) 0.0011(7) 0.0046(6) 0.0000(7)
N6 0.0129(8) 0.0171(9) 0.0152(8) -0.0002(7) 0.0057(6) -0.0003(7)
C11 0.0129(9) 0.0159(10) 0.0143(9) 0.0010(7) 0.0051(7) -0.0012(8)
C12 0.0119(9) 0.0188(11) 0.0170(10) 0.0007(8) 0.0025(8) -0.0017(8)
C13 0.0172(10) 0.0206(11) 0.0152(9) -0.0006(8) 0.0040(8) -0.0025(8)
C15 0.0133(9) 0.0207(11) 0.0200(10) -0.0017(8) 0.0062(8) -0.0007(8)
C14 0.0164(10) 0.0223(12) 0.0182(10) -0.0008(8) 0.0079(8) 0.0013(8)
C16 0.0118(9) 0.0156(10) 0.0147(9) 0.0007(7) 0.0038(7) -0.0014(7)

loop_
_atom_type_symbol
_atom_type_description
_atom_type_scat_dispersion_real
_atom_type_scat_dispersion_imag
_atom_type_scat_source
C C 0.0033 0.0016 'International Tables Vol C Tables 4.2.6.8 and 6.1.1.4'
H H 0.0000 0.0000 'International Tables Vol C Tables 4.2.6.8 and 6.1.1.4'
N N 0.0061 0.0033 'International Tables Vol C Tables 4.2.6.8 and 6.1.1.4'

loop_
_geom_angle_atom_site_label_1
_geom_angle_atom_site_label_2
_geom_angle_atom_site_label_3
_geom_angle
_geom_angle_site_symmetry_1
_geom_angle_site_symmetry_3
_geom_angle_publ_flag
C1 N1 C3 105.09(18) . . ?
C1 N2 C2 106.59(17) . . ?
C1 N2 C4 129.03(17) . . ?
C2 N2 C4 124.36(18) . . ?
N1 C1 N2 111.72(17) . . ?
N1 C1 C5 122.62(18) . . ?
N2 C1 C5 125.66(18) . . ?
C3 C2 N2 106.22(18) . . ?
C2 C3 N1 110.38(19) . . ?
N6 C5 C10 121.37(18) . . ?
N6 C5 C1 115.26(17) . . ?
C10 C5 C1 123.34(18) . . ?
C6 N3 C7 104.79(17) . . ?
C6 N4 C8 106.86(18) . . ?
C6 N4 C9 129.05(18) . . ?
C8 N4 C9 123.97(18) . . ?
N3 C6 N4 111.64(18) . . ?
N3 C6 C10 125.24(18) . . ?
N4 C6 C10 123.06(18) . . ?
C8 C7 N3 111.04(19) . . ?
C7 C8 N4 105.68(18) . . ?
N5 C10 C5 121.83(19) . . ?
N5 C10 C6 115.80(17) . . ?
C5 C10 C6 122.33(18) . . ?
C10 N5 C11 117.52(17) . . ?
C5 N6 C16 117.30(17) . . ?
N5 C11 C12 119.53(18) . . ?
N5 C11 C16 120.85(17) . . ?
C12 C11 C16 119.61(18) . . ?
C13 C12 C11 120.33(19) . . ?
C12 C13 C14 120.21(19) . . ?
C14 C15 C16 119.9(2) . . ?
C15 C14 C13 120.8(2) . . ?
N6 C16 C15 119.73(18) . . ?
N6 C16 C11 121.13(18) . . ?
C15 C16 C11 119.14(18) . . ?

loop_
_geom_bond_atom_site_label_1
_geom_bond_atom_site_label_2
_geom_bond_distance
_geom_bond_site_symmetry_2
_geom_bond_publ_flag
N1 C1 1.321(3) . ?
N1 C3 1.377(3) . ?
N2 C1 1.364(3) . ?
N2 C2 1.373(3) . ?
N2 C4 1.458(3) . ?
C1 C5 1.484(3) . ?
C2 C3 1.359(3) . ?
C5 N6 1.324(3) . ?
C5 C10 1.439(3) . ?
N3 C6 1.326(3) . ?
N3 C7 1.378(3) . ?
N4 C6 1.368(2) . ?
N4 C8 1.378(3) . ?
N4 C9 1.466(3) . ?
C6 C10 1.470(3) . ?
C7 C8 1.361(3) . ?
C10 N5 1.322(3) . ?
N5 C11 1.361(3) . ?
N6 C16 1.367(2) . ?
C11 C12 1.414(3) . ?
C11 C16 1.421(3) . ?
C12 C13 1.364(3) . ?
C13 C14 1.420(3) . ?
C15 C14 1.373(3) . ?
C15 C16 1.414(3) . ?

loop_
_cod_related_entry_id
_cod_related_entry_database
_cod_related_entry_code
1 ChemSpider 26944263
